data_4000360
_journal_name_full 'Chemistry of Materials'
_journal_paper_doi 10.1021/cm034709r
_journal_year 2004
_chemical_formula_sum 'C27 H18 Al N3 O3'
_space_group_IT_number 2
_symmetry_cell_setting triclinic
_symmetry_Int_Tables_number 2
_symmetry_space_group_name_Hall '-P 1'
_symmetry_space_group_name_H-M 'P -1'
_cell_angle_alpha 108.2341
_cell_angle_beta 96.5297
_cell_angle_gamma 91.6791
_cell_formula_units_Z 2
_cell_length_a 8.3281
_cell_length_b 10.1862
_cell_length_c 13.0623
_cod_original_sg_symbol_H-M P-1
_cod_struct_determination_method theoretical
_cod_database_code 4000360

loop_
_symmetry_equiv_pos_as_xyz
x,y,z
-x,-y,-z

loop_
_atom_site_label
_atom_site_type_symbol
_atom_site_fract_x
_atom_site_fract_y
_atom_site_fract_z
_atom_site_U_iso_or_equiv
_atom_site_adp_type
_atom_site_occupancy
Al1 Al -0.23607 0.20495 -0.23366 0.00000 Uiso 1.00
N2 N -0.42458 0.31159 -0.17752 0.00000 Uiso 1.00
C3 C -0.52433 0.29706 -0.10926 0.00000 Uiso 1.00
C4 C -0.64896 0.38474 -0.08206 0.00000 Uiso 1.00
C5 C -0.66867 0.48996 -0.12575 0.00000 Uiso 1.00
C6 C -0.56513 0.50853 -0.19822 0.00000 Uiso 1.00
C7 C -0.57689 0.61020 -0.24996 0.00000 Uiso 1.00
C8 C -0.47161 0.61243 -0.32323 0.00000 Uiso 1.00
C9 C -0.35228 0.51798 -0.34800 0.00000 Uiso 1.00
C10 C -0.33438 0.41713 -0.29770 0.00000 Uiso 1.00
C11 C -0.44370 0.41417 -0.22222 0.00000 Uiso 1.00
O12 O -0.22739 0.32370 -0.31382 0.00000 Uiso 1.00
C13 C -0.33546 -0.02332 -0.14101 0.00000 Uiso 1.00
N14 N -0.25005 0.09340 -0.12896 0.00000 Uiso 1.00
C15 C -0.33191 -0.08119 -0.05720 0.00000 Uiso 1.00
C16 C -0.24005 -0.01601 0.04055 0.00000 Uiso 1.00
C17 C -0.14823 0.10815 0.05611 0.00000 Uiso 1.00
C18 C -0.05057 0.18578 0.15217 0.00000 Uiso 1.00
C19 C 0.03043 0.30666 0.15533 0.00000 Uiso 1.00
C20 C 0.02212 0.35592 0.06637 0.00000 Uiso 1.00
C21 C -0.07103 0.28164 -0.03044 0.00000 Uiso 1.00
C22 C -0.15677 0.15782 -0.03351 0.00000 Uiso 1.00
O23 O -0.09162 0.31691 -0.11915 0.00000 Uiso 1.00
N24 N -0.06366 0.09210 -0.30360 0.00000 Uiso 1.00
C25 C 0.09600 0.11492 -0.28678 0.00000 Uiso 1.00
C26 C 0.19706 0.02001 -0.34486 0.00000 Uiso 1.00
C27 C 0.12930 -0.10042 -0.42110 0.00000 Uiso 1.00
C28 C -0.03972 -0.12797 -0.44065 0.00000 Uiso 1.00
C29 C -0.12247 -0.24621 -0.51730 0.00000 Uiso 1.00
C30 C -0.28882 -0.25644 -0.53116 0.00000 Uiso 1.00
C31 C -0.38010 -0.15223 -0.47287 0.00000 Uiso 1.00
C32 C -0.30394 -0.03502 -0.39515 0.00000 Uiso 1.00
C33 C -0.13203 -0.02547 -0.37967 0.00000 Uiso 1.00
H34 H -0.50404 0.21205 -0.07553 0.00000 Uiso 1.00
H35 H -0.73034 0.36849 -0.02609 0.00000 Uiso 1.00
H36 H -0.76764 0.55872 -0.10601 0.00000 Uiso 1.00
H37 H -0.67236 0.68300 -0.23320 0.00000 Uiso 1.00
H38 H -0.48037 0.69004 -0.36560 0.00000 Uiso 1.00
H39 H -0.27265 0.52317 -0.40808 0.00000 Uiso 1.00
H40 H -0.40867 -0.07145 -0.22012 0.00000 Uiso 1.00
H41 H -0.40326 -0.17911 -0.07262 0.00000 Uiso 1.00
H42 H -0.23593 -0.05964 0.10773 0.00000 Uiso 1.00
H43 H -0.04104 0.15012 0.22345 0.00000 Uiso 1.00
H44 H 0.10518 0.36873 0.23061 0.00000 Uiso 1.00
H45 H 0.08035 0.45812 0.07587 0.00000 Uiso 1.00
H46 H 0.14370 0.21323 -0.22536 0.00000 Uiso 1.00
H47 H 0.32875 0.04452 -0.33125 0.00000 Uiso 1.00
H48 H 0.20484 -0.17579 -0.47013 0.00000 Uiso 1.00
H49 H -0.05311 -0.32642 -0.56658 0.00000 Uiso 1.00
H50 H -0.35365 -0.34869 -0.59140 0.00000 Uiso 1.00
H51 H -0.51246 -0.16088 -0.49136 0.00000 Uiso 1.00
O52 O -0.37537 0.06908 -0.33442 0.00000 Uiso 1.00
